data_4341682
loop_
_publ_author_name
'Pettinari, Riccardo'
'Marchetti, Fabio'
'Pettinari, Claudio'
'Petrini, Agnese'
'Scopelliti, Rosario'
'Clavel, Catherine M.'
'Dyson, Paul J.'

_publ_section_title
;
 Synthesis, Structure, and Antiproliferative Activity of Ruthenium(II)
 Arene Complexes with N,O-Chelating Pyrazolone-Based \b-Ketoamine Ligands.
;
_journal_name_full 'Inorganic chemistry'
_journal_page_first 141120142422003
_journal_paper_doi 10.1021/ic502274b
_journal_year 2014
_chemical_formula_moiety 'C37 H42 Cl N3 O Ru'
_chemical_formula_sum 'C37 H42 Cl N3 O Ru'
_chemical_formula_weight 681.26
_space_group_IT_number 14
_symmetry_cell_setting monoclinic
_symmetry_space_group_name_Hall '-P 2ybc'
_symmetry_space_group_name_H-M 'P 1 21/c 1'
_atom_sites_solution_hydrogens geom
_atom_sites_solution_primary direct
_atom_sites_solution_secondary difmap
_audit_creation_method SHELXL-97
_audit_update_record
;
2013-05-08 # Formatted by publCIF
;
_cell_angle_alpha 90.00
_cell_angle_beta 92.579(12)
_cell_angle_gamma 90.00
_cell_formula_units_Z 4
_cell_length_a 11.337(2)
_cell_length_b 20.592(4)
_cell_length_c 14.3231(13)
_cell_measurement_reflns_used 159
_cell_measurement_temperature 100(2)
_cell_measurement_theta_max 22
_cell_measurement_theta_min 3
_cell_volume 3340.4(9)
_computing_cell_refinement 'Dirax/lsq (Duisenberg & Schreurs, 1989-2000)'
_computing_data_collection 'Collect (Bruker AXS BV, 1997-2004)'
_computing_data_reduction 'EvalCCD (Duisenberg & Schreurs, 1990-2000)'
_computing_molecular_graphics 'Bruker SHELXTL'
_computing_publication_material 'Bruker SHELXTL'
_computing_structure_refinement 'SHELXL-97 (Sheldrick, 1997)'
_computing_structure_solution 'SHELXS-97 (Sheldrick, 1990)'
_diffrn_ambient_temperature 100(2)
_diffrn_measured_fraction_theta_full 0.992
_diffrn_measured_fraction_theta_max 0.992
_diffrn_measurement_device_type 'Bruker APEX II CCD'
_diffrn_measurement_method 'phi and omega scans'
_diffrn_radiation_monochromator graphite
_diffrn_radiation_source 'fine-focus sealed tube'
_diffrn_radiation_type MoK\a
_diffrn_radiation_wavelength 0.71073
_diffrn_reflns_av_R_equivalents 0.0857
_diffrn_reflns_av_sigmaI/netI 0.0601
_diffrn_reflns_limit_h_max 14
_diffrn_reflns_limit_h_min -14
_diffrn_reflns_limit_k_max 26
_diffrn_reflns_limit_k_min -26
_diffrn_reflns_limit_l_max 18
_diffrn_reflns_limit_l_min -18
_diffrn_reflns_number 56695
_diffrn_reflns_theta_full 27.50
_diffrn_reflns_theta_max 27.50
_diffrn_reflns_theta_min 3.07
_exptl_absorpt_coefficient_mu 0.582
_exptl_absorpt_correction_T_max 0.7456
_exptl_absorpt_correction_T_min 0.5591
_exptl_absorpt_correction_type multi-scan
_exptl_absorpt_process_details 'SADABS 2008, Bruker AXS, 2008'
_exptl_crystal_colour orange
_exptl_crystal_density_diffrn 1.355
_exptl_crystal_density_method 'not measured'
_exptl_crystal_description prismatic
_exptl_crystal_F_000 1416
_exptl_crystal_size_max 0.49
_exptl_crystal_size_mid 0.44
_exptl_crystal_size_min 0.12
_refine_diff_density_max 0.929
_refine_diff_density_min -1.091
_refine_diff_density_rms 0.092
_refine_ls_extinction_method none
_refine_ls_goodness_of_fit_ref 1.139
_refine_ls_hydrogen_treatment constr
_refine_ls_matrix_type full
_refine_ls_number_parameters 492
_refine_ls_number_reflns 7635
_refine_ls_number_restraints 0
_refine_ls_restrained_S_all 1.139
_refine_ls_R_factor_all 0.1104
_refine_ls_R_factor_gt 0.0649
_refine_ls_shift/su_max 0.003
_refine_ls_shift/su_mean 0.000
_refine_ls_structure_factor_coef Fsqd
_refine_ls_weighting_details 'calc w=1/[\s^2^(Fo^2^)+(0.0239P)^2^+9.1375P] where P=(Fo^2^+2Fc^2^)/3'
_refine_ls_weighting_scheme calc
_refine_ls_wR_factor_gt 0.1148
_refine_ls_wR_factor_ref 0.1337
_reflns_number_gt 5112
_reflns_number_total 7635
_reflns_threshold_expression >2sigma(I)
_cod_data_source_file ic502274b_si_002.cif
_cod_data_source_block 8
_cod_original_cell_volume 3340.4(10)
_cod_original_sg_symbol_H-M 'P 21/c'
_cod_database_code 4341682

loop_
_symmetry_equiv_pos_as_xyz
'x, y, z'
'-x, y+1/2, -z+1/2'
'-x, -y, -z'
'x, -y-1/2, z-1/2'

loop_
_atom_site_label
_atom_site_type_symbol
_atom_site_fract_x
_atom_site_fract_y
_atom_site_fract_z
_atom_site_U_iso_or_equiv
_atom_site_adp_type
_atom_site_occupancy
_atom_site_symmetry_multiplicity
_atom_site_calc_flag
_atom_site_refinement_flags
_atom_site_disorder_assembly
_atom_site_disorder_group
Ru1 Ru 0.44335(4) 0.157656(19) 0.13505(2) 0.03840(12) Uani 1 1 d . . .
Cl1 Cl 0.55510(12) 0.25164(6) 0.19024(9) 0.0488(3) Uani 1 1 d . . .
O1 O 0.3100(3) 0.19510(16) 0.2132(2) 0.0396(8) Uani 1 1 d . B .
N1 N 0.2003(3) 0.20204(19) 0.3447(2) 0.0336(9) Uani 1 1 d . B .
N2 N 0.2064(4) 0.1818(2) 0.4377(3) 0.0467(11) Uani 1 1 d . B .
N3 N 0.5161(3) 0.11230(18) 0.2581(3) 0.0363(9) Uani 1 1 d . B .
C1 C 0.2981(4) 0.1815(2) 0.2993(3) 0.0294(9) Uani 1 1 d . . .
C2 C 0.0958(4) 0.2328(2) 0.3086(3) 0.0365(10) Uani 1 1 d . . .
C3 C 0.0923(5) 0.2645(3) 0.2229(4) 0.0491(13) Uani 1 1 d . B .
H3 H 0.1611 0.2673 0.1876 0.059 Uiso 1 1 calc R . .
C4 C -0.0133(6) 0.2923(4) 0.1893(5) 0.080(2) Uani 1 1 d . . .
H4 H -0.0167 0.3138 0.1305 0.096 Uiso 1 1 calc R B .
C5 C -0.1132(6) 0.2888(4) 0.2408(6) 0.091(2) Uani 1 1 d . B .
H5 H -0.1844 0.3086 0.2180 0.110 Uiso 1 1 calc R . .
C6 C -0.1098(6) 0.2567(3) 0.3250(6) 0.077(2) Uani 1 1 d . . .
H6 H -0.1792 0.2537 0.3595 0.092 Uiso 1 1 calc R B .
C7 C -0.0055(5) 0.2287(3) 0.3601(4) 0.0541(14) Uani 1 1 d . B .
H7 H -0.0032 0.2069 0.4186 0.065 Uiso 1 1 calc R . .
C8 C 0.3064(4) 0.1497(3) 0.4489(3) 0.0462(13) Uani 1 1 d . . .
C9 C 0.3349(6) 0.1235(4) 0.5458(4) 0.080(2) Uani 1 1 d . B .
H9A H 0.2747 0.1380 0.5881 0.120 Uiso 1 1 calc R . .
H9B H 0.4125 0.1395 0.5682 0.120 Uiso 1 1 calc R . .
H9C H 0.3361 0.0759 0.5438 0.120 Uiso 1 1 calc R . .
C10 C 0.3710(4) 0.1467(2) 0.3646(3) 0.0335(10) Uani 1 1 d . B .
C11 C 0.4788(4) 0.1140(2) 0.3437(3) 0.0325(10) Uani 1 1 d . . .
C12 C 0.5515(5) 0.0835(2) 0.4233(3) 0.0448(12) Uani 1 1 d . A .
H12A H 0.5979 0.0469 0.3993 0.054 Uiso 1 1 calc R . .
H12B H 0.4983 0.0661 0.4702 0.054 Uiso 1 1 calc R . .
C13 C 0.6361(5) 0.1343(3) 0.4701(4) 0.0670(19) Uani 1 1 d . . .
H13A H 0.6546 0.1672 0.4225 0.080 Uiso 0.401(10) 1 calc PR A 1
H13B H 0.5932 0.1568 0.5194 0.080 Uiso 0.401(10) 1 calc PR A 1
H13C H 0.5914 0.1725 0.4910 0.080 Uiso 0.599(10) 1 d PR A 2
H13D H 0.6952 0.1489 0.4259 0.080 Uiso 0.599(10) 1 d PR A 2
C14A C 0.7483(14) 0.1099(9) 0.5123(13) 0.054(5) Uani 0.401(10) 1 d P A 1
H14A H 0.8012 0.1467 0.5294 0.065 Uiso 0.401(10) 1 calc PR A 1
H14B H 0.7883 0.0820 0.4672 0.065 Uiso 0.401(10) 1 calc PR A 1
C15A C 0.7214(17) 0.0724(10) 0.5962(15) 0.066(6) Uani 0.401(10) 1 d P A 1
H15A H 0.6615 0.0392 0.5782 0.079 Uiso 0.401(10) 1 calc PR A 1
H15B H 0.6856 0.1021 0.6413 0.079 Uiso 0.401(10) 1 calc PR A 1
C16A C 0.8270(16) 0.0383(11) 0.6456(15) 0.077(6) Uani 0.401(10) 1 d P A 1
H16A H 0.8561 0.0042 0.6036 0.092 Uiso 0.401(10) 1 calc PR A 1
H16B H 0.8913 0.0703 0.6560 0.092 Uiso 0.401(10) 1 calc PR A 1
C17A C 0.8016(18) 0.0078(12) 0.7370(17) 0.127(10) Uani 0.401(10) 1 d P A 1
H17A H 0.7814 0.0417 0.7816 0.190 Uiso 0.401(10) 1 calc PR A 1
H17B H 0.8715 -0.0159 0.7611 0.190 Uiso 0.401(10) 1 calc PR A 1
H17C H 0.7352 -0.0224 0.7283 0.190 Uiso 0.401(10) 1 calc PR A 1
C14B C 0.7019(15) 0.0969(9) 0.5597(10) 0.080(6) Uani 0.599(10) 1 d P A 2
H14C H 0.7324 0.1294 0.6056 0.096 Uiso 0.599(10) 1 calc PR A 2
H14D H 0.6440 0.0692 0.5908 0.096 Uiso 0.599(10) 1 calc PR A 2
C15B C 0.8019(9) 0.0557(6) 0.5286(7) 0.068(4) Uani 0.599(10) 1 d P A 2
H15C H 0.8605 0.0847 0.5008 0.082 Uiso 0.599(10) 1 calc PR A 2
H15D H 0.7707 0.0266 0.4783 0.082 Uiso 0.599(10) 1 calc PR A 2
C16B C 0.8674(13) 0.0132(9) 0.6041(9) 0.096(6) Uani 0.599(10) 1 d P A 2
H16C H 0.9037 0.0432 0.6513 0.115 Uiso 0.599(10) 1 calc PR A 2
H16D H 0.8067 -0.0121 0.6359 0.115 Uiso 0.599(10) 1 calc PR A 2
C17B C 0.9531(18) -0.0294(8) 0.5797(13) 0.171(10) Uani 0.599(10) 1 d P A 2
H17D H 0.9272 -0.0522 0.5223 0.257 Uiso 0.599(10) 1 calc PR A 2
H17E H 0.9673 -0.0610 0.6301 0.257 Uiso 0.599(10) 1 calc PR A 2
H17F H 1.0261 -0.0056 0.5691 0.257 Uiso 0.599(10) 1 calc PR A 2
C18 C 0.6268(5) 0.0792(2) 0.2438(4) 0.0476(13) Uani 1 1 d . . .
C19 C 0.7292(5) 0.1141(3) 0.2375(5) 0.0630(17) Uani 1 1 d . B .
H19 H 0.7278 0.1601 0.2436 0.076 Uiso 1 1 calc R . .
C20 C 0.8367(6) 0.0820(3) 0.2222(6) 0.082(2) Uani 1 1 d . . .
H20 H 0.9072 0.1065 0.2179 0.098 Uiso 1 1 calc R B .
C21 C 0.8403(6) 0.0159(3) 0.2134(5) 0.077(2) Uani 1 1 d . B .
H21 H 0.9135 -0.0049 0.2037 0.092 Uiso 1 1 calc R . .
C22 C 0.7367(5) -0.0216(3) 0.2186(4) 0.0543(15) Uani 1 1 d . . .
C23 C 0.7366(6) -0.0904(3) 0.2113(4) 0.0599(16) Uani 1 1 d . B .
H23 H 0.8087 -0.1124 0.2017 0.072 Uiso 1 1 calc R . .
C24 C 0.6358(6) -0.1254(3) 0.2176(3) 0.0586(17) Uani 1 1 d . . .
H24 H 0.6385 -0.1714 0.2130 0.070 Uiso 1 1 calc R B .
C25 C 0.5288(6) -0.0946(2) 0.2308(3) 0.0482(14) Uani 1 1 d . B .
H25 H 0.4589 -0.1198 0.2341 0.058 Uiso 1 1 calc R . .
C26 C 0.5229(5) -0.0281(2) 0.2389(3) 0.0419(12) Uani 1 1 d . . .
H26 H 0.4491 -0.0077 0.2483 0.050 Uiso 1 1 calc R B .
C27 C 0.6267(5) 0.0103(2) 0.2334(3) 0.0442(12) Uani 1 1 d . B .
C28A C 0.5215(7) 0.1491(6) 0.0003(8) 0.052(4) Uani 0.621(12) 1 d PG B 1
C29A C 0.4298(9) 0.1935(5) -0.0122(8) 0.041(3) Uani 0.621(12) 1 d PG B 1
H29A H 0.4450 0.2357 -0.0357 0.049 Uiso 0.621(12) 1 calc PR B 1
C30A C 0.3159(8) 0.1762(5) 0.0099(7) 0.039(3) Uani 0.621(12) 1 d PG B 1
H30A H 0.2531 0.2065 0.0014 0.047 Uiso 0.621(12) 1 calc PR B 1
C31A C 0.2937(8) 0.1145(5) 0.0444(7) 0.038(3) Uani 0.621(12) 1 d PG B 1
C32A C 0.3854(11) 0.0701(5) 0.0568(8) 0.030(2) Uani 0.621(12) 1 d PG B 1
H32A H 0.3703 0.0280 0.0804 0.036 Uiso 0.621(12) 1 calc PR B 1
C33A C 0.4994(10) 0.0874(6) 0.0348(9) 0.038(3) Uani 0.621(12) 1 d PG B 1
H33A H 0.5621 0.0571 0.0433 0.045 Uiso 0.621(12) 1 calc PR B 1
C34A C 0.6528(11) 0.1720(6) -0.0191(8) 0.058(3) Uani 0.621(12) 1 d P B 1
H34A H 0.6638 0.1722 -0.0865 0.086 Uiso 0.621(12) 1 calc PR B 1
H34B H 0.7094 0.1419 0.0115 0.086 Uiso 0.621(12) 1 calc PR B 1
H34C H 0.6658 0.2158 0.0060 0.086 Uiso 0.621(12) 1 calc PR B 1
C35A C 0.1700(11) 0.1001(8) 0.0808(10) 0.046(3) Uani 0.621(12) 1 d P B 1
H35A H 0.1456 0.1406 0.1134 0.055 Uiso 0.621(12) 1 calc PR B 1
C36A C 0.0801(9) 0.0912(8) -0.0021(7) 0.075(4) Uani 0.621(12) 1 d P B 1
H36A H 0.0999 0.0522 -0.0371 0.112 Uiso 0.621(12) 1 calc PR B 1
H36B H 0.0824 0.1292 -0.0432 0.112 Uiso 0.621(12) 1 calc PR B 1
H36C H 0.0006 0.0866 0.0215 0.112 Uiso 0.621(12) 1 calc PR B 1
C37A C 0.1674(9) 0.0472(6) 0.1526(8) 0.079(4) Uani 0.621(12) 1 d P B 1
H37A H 0.1894 0.0058 0.1242 0.118 Uiso 0.621(12) 1 calc PR B 1
H37B H 0.0877 0.0437 0.1759 0.118 Uiso 0.621(12) 1 calc PR B 1
H37C H 0.2235 0.0573 0.2046 0.118 Uiso 0.621(12) 1 calc PR B 1
C28B C 0.5677(13) 0.1456(9) 0.0172(12) 0.032(4) Uani 0.379(12) 1 d PG B 2
C29B C 0.4806(17) 0.1919(7) -0.0016(13) 0.056(8) Uani 0.379(12) 1 d PG B 2
H29B H 0.5017 0.2339 -0.0227 0.067 Uiso 0.379(12) 1 calc PR B 2
C30B C 0.3628(15) 0.1767(8) 0.0103(14) 0.041(6) Uani 0.379(12) 1 d PG B 2
H30B H 0.3033 0.2083 -0.0026 0.049 Uiso 0.379(12) 1 calc PR B 2
C31B C 0.3321(13) 0.1152(10) 0.0411(16) 0.083(11) Uani 0.379(12) 1 d PG B 2
C32B C 0.4191(18) 0.0689(8) 0.0599(17) 0.065(10) Uani 0.379(12) 1 d PG B 2
H32B H 0.3981 0.0269 0.0810 0.078 Uiso 0.379(12) 1 calc PR B 2
C33B C 0.5370(16) 0.0841(8) 0.0480(14) 0.037(5) Uani 0.379(12) 1 d PG B 2
H33B H 0.5965 0.0525 0.0609 0.045 Uiso 0.379(12) 1 calc PR B 2
C34B C 0.705(3) 0.1590(19) 0.0131(18) 0.134(14) Uani 0.379(12) 1 d P B 2
H34D H 0.7301 0.1527 -0.0510 0.201 Uiso 0.379(12) 1 calc PR B 2
H34E H 0.7488 0.1288 0.0550 0.201 Uiso 0.379(12) 1 calc PR B 2
H34F H 0.7224 0.2037 0.0329 0.201 Uiso 0.379(12) 1 calc PR B 2
C35B C 0.212(5) 0.101(3) 0.056(3) 0.16(3) Uani 0.379(12) 1 d P B 2
H35B H 0.2122 0.1007 0.1261 0.195 Uiso 0.379(12) 1 calc PR B 2
C36B C 0.160(3) 0.0280(19) 0.030(3) 0.19(2) Uani 0.379(12) 1 d P B 2
H36D H 0.2084 -0.0049 0.0630 0.281 Uiso 0.379(12) 1 calc PR B 2
H36E H 0.1622 0.0210 -0.0375 0.281 Uiso 0.379(12) 1 calc PR B 2
H36F H 0.0782 0.0247 0.0492 0.281 Uiso 0.379(12) 1 calc PR B 2
C37B C 0.122(4) 0.138(3) 0.036(3) 0.20(3) Uani 0.379(12) 1 d P B 2
H37D H 0.0532 0.1214 0.0682 0.301 Uiso 0.379(12) 1 calc PR B 2
H37E H 0.1041 0.1362 -0.0320 0.301 Uiso 0.379(12) 1 calc PR B 2
H37F H 0.1385 0.1823 0.0549 0.301 Uiso 0.379(12) 1 calc PR B 2

loop_
_atom_site_aniso_label
_atom_site_aniso_U_11
_atom_site_aniso_U_22
_atom_site_aniso_U_33
_atom_site_aniso_U_23
_atom_site_aniso_U_13
_atom_site_aniso_U_12
Ru1 0.0554(3) 0.0342(2) 0.02652(18) -0.00594(17) 0.01213(15) -0.0107(2)
Cl1 0.0493(8) 0.0334(6) 0.0640(8) -0.0114(6) 0.0070(6) -0.0050(6)
O1 0.0393(19) 0.055(2) 0.0243(15) 0.0048(14) 0.0049(13) 0.0028(16)
N1 0.030(2) 0.044(2) 0.0258(18) -0.0011(16) -0.0009(15) -0.0018(17)
N2 0.044(3) 0.073(3) 0.0234(19) 0.0022(19) 0.0050(17) 0.005(2)
N3 0.039(2) 0.032(2) 0.037(2) -0.0105(17) 0.0027(17) -0.0038(17)
C1 0.031(2) 0.034(2) 0.024(2) -0.0039(17) 0.0020(17) -0.0077(18)
C2 0.029(3) 0.032(2) 0.047(3) -0.008(2) -0.002(2) -0.0019(19)
C3 0.033(3) 0.057(3) 0.057(3) 0.010(3) -0.003(2) 0.001(2)
C4 0.066(5) 0.082(5) 0.090(5) 0.027(4) -0.008(4) 0.013(4)
C5 0.050(4) 0.088(6) 0.135(7) 0.022(5) -0.005(4) 0.028(4)
C6 0.044(4) 0.069(4) 0.119(6) 0.004(4) 0.017(4) 0.010(3)
C7 0.045(3) 0.050(3) 0.068(4) -0.003(3) 0.011(3) 0.005(3)
C8 0.044(3) 0.071(4) 0.023(2) 0.001(2) 0.000(2) 0.010(3)
C9 0.086(5) 0.127(6) 0.028(3) 0.017(3) 0.013(3) 0.045(4)
C10 0.041(3) 0.038(3) 0.0208(19) -0.0027(18) -0.0007(18) -0.003(2)
C11 0.035(3) 0.033(2) 0.029(2) -0.0082(18) -0.0052(18) -0.0029(19)
C12 0.053(3) 0.048(3) 0.033(2) -0.013(2) -0.009(2) 0.009(2)
C13 0.058(4) 0.062(4) 0.078(4) -0.034(3) -0.036(3) 0.020(3)
C14A 0.037(9) 0.067(11) 0.059(11) -0.010(9) 0.002(7) -0.003(8)
C15A 0.032(10) 0.082(13) 0.081(15) 0.013(10) -0.023(9) -0.006(9)
C16A 0.044(10) 0.093(15) 0.091(15) 0.056(12) -0.019(9) 0.002(9)
C17A 0.078(15) 0.14(2) 0.16(2) 0.053(18) -0.056(14) -0.031(14)
C14B 0.063(10) 0.112(14) 0.061(11) -0.056(10) -0.031(8) 0.042(10)
C15B 0.061(7) 0.093(9) 0.048(6) -0.016(5) -0.015(5) 0.033(6)
C16B 0.067(9) 0.166(16) 0.053(7) -0.009(8) -0.017(6) 0.054(9)
C17B 0.21(2) 0.100(13) 0.187(19) -0.035(12) -0.128(17) 0.065(14)
C18 0.056(3) 0.038(3) 0.050(3) -0.008(2) 0.015(3) 0.001(2)
C19 0.050(4) 0.039(3) 0.102(5) -0.011(3) 0.028(3) -0.007(3)
C20 0.054(4) 0.057(4) 0.138(7) -0.010(4) 0.043(4) -0.007(3)
C21 0.072(5) 0.053(4) 0.109(6) -0.004(4) 0.043(4) 0.009(3)
C22 0.073(4) 0.043(3) 0.049(3) -0.001(2) 0.024(3) 0.007(3)
C23 0.097(5) 0.047(3) 0.038(3) -0.002(2) 0.021(3) 0.013(3)
C24 0.118(6) 0.035(3) 0.023(2) 0.001(2) 0.003(3) -0.001(3)
C25 0.082(4) 0.035(3) 0.026(2) 0.004(2) -0.015(2) -0.008(3)
C26 0.064(3) 0.038(3) 0.023(2) -0.0009(19) -0.004(2) -0.007(2)
C27 0.058(3) 0.038(3) 0.037(3) -0.009(2) 0.009(2) -0.010(2)
C28A 0.045(8) 0.079(10) 0.031(5) -0.022(6) 0.004(6) -0.040(9)
C29A 0.053(10) 0.047(6) 0.024(5) 0.004(4) 0.001(5) -0.028(5)
C30A 0.029(7) 0.072(8) 0.015(4) 0.004(4) -0.009(4) -0.012(5)
C31A 0.035(7) 0.061(7) 0.019(5) 0.000(4) 0.003(4) -0.025(5)
C32A 0.036(6) 0.039(6) 0.017(5) -0.013(4) 0.010(4) -0.010(4)
C33A 0.026(7) 0.052(7) 0.036(6) -0.022(5) 0.004(5) -0.009(5)
C34A 0.054(8) 0.079(8) 0.041(6) -0.021(5) 0.022(5) -0.026(6)
C35A 0.034(6) 0.066(7) 0.038(8) -0.002(5) -0.001(5) -0.021(5)
C36A 0.039(6) 0.126(12) 0.059(6) -0.011(7) 0.001(5) -0.018(6)
C37A 0.059(7) 0.104(10) 0.074(7) 0.030(7) 0.014(5) -0.022(6)
C28B 0.023(9) 0.040(8) 0.033(9) -0.019(6) 0.017(7) -0.022(7)
C29B 0.11(2) 0.036(11) 0.024(9) -0.011(7) 0.011(11) -0.049(13)
C30B 0.053(18) 0.020(8) 0.046(10) -0.015(6) -0.017(10) -0.004(8)
C31B 0.047(17) 0.12(2) 0.080(17) -0.047(18) -0.001(13) -0.044(17)
C32B 0.09(2) 0.064(16) 0.042(12) 0.002(11) -0.007(13) -0.044(13)
C33B 0.047(13) 0.041(9) 0.024(8) -0.015(6) 0.004(8) 0.003(8)
C34B 0.09(2) 0.25(4) 0.058(16) 0.044(19) 0.043(14) 0.02(2)
C35B 0.30(9) 0.16(4) 0.033(18) -0.020(18) -0.02(4) -0.01(5)
C36B 0.13(3) 0.22(4) 0.21(4) -0.12(3) 0.05(3) -0.06(3)
C37B 0.20(5) 0.32(7) 0.09(3) -0.07(3) 0.03(3) -0.16(5)

loop_
_atom_type_symbol
_atom_type_description
_atom_type_scat_dispersion_real
_atom_type_scat_dispersion_imag
_atom_type_scat_source
C C 0.0033 0.0016 'International Tables Vol C Tables 4.2.6.8 and 6.1.1.4'
H H 0.0000 0.0000 'International Tables Vol C Tables 4.2.6.8 and 6.1.1.4'
N N 0.0061 0.0033 'International Tables Vol C Tables 4.2.6.8 and 6.1.1.4'
O O 0.0106 0.0060 'International Tables Vol C Tables 4.2.6.8 and 6.1.1.4'
Cl Cl 0.1484 0.1585 'International Tables Vol C Tables 4.2.6.8 and 6.1.1.4'
Ru Ru -1.2594 0.8363 'International Tables Vol C Tables 4.2.6.8 and 6.1.1.4'

loop_
_geom_angle_atom_site_label_1
_geom_angle_atom_site_label_2
_geom_angle_atom_site_label_3
_geom_angle
C31B Ru1 C30B 40.5(3)
C31B Ru1 O1 94.2(5)
C30B Ru1 O1 95.4(5)
C31B Ru1 N3 125.0(6)
C30B Ru1 N3 165.1(5)
O1 Ru1 N3 88.89(13)
C31B Ru1 C32B 39.1(4)
C30B Ru1 C32B 71.0(5)
O1 Ru1 C32B 120.8(6)
N3 Ru1 C32B 94.5(6)
C31B Ru1 C29B 70.9(5)
C30B Ru1 C29B 39.0(3)
O1 Ru1 C29B 123.5(5)
N3 Ru1 C29B 144.8(5)
C32B Ru1 C29B 81.2(4)
C31B Ru1 C33A 57.0(6)
C30B Ru1 C33A 71.0(5)
O1 Ru1 C33A 148.8(3)
N3 Ru1 C33A 98.2(3)
C32B Ru1 C33A 28.7(8)
C29B Ru1 C33A 62.3(7)
C31B Ru1 C28A 68.7(6)
C30B Ru1 C28A 53.9(5)
O1 Ru1 C28A 148.2(3)
N3 Ru1 C28A 122.9(3)
C32B Ru1 C28A 61.9(7)
C29B Ru1 C28A 26.7(7)
C33A Ru1 C28A 37.53(18)
C31B Ru1 C32A 30.5(8)
C30B Ru1 C32A 66.1(6)
O1 Ru1 C32A 111.8(3)
N3 Ru1 C32A 99.1(3)
C32B Ru1 C32A 10.0(8)
C29B Ru1 C32A 82.6(6)
C33A Ru1 C32A 37.16(18)
C28A Ru1 C32A 66.8(3)
C31B Ru1 C29A 59.7(7)
C30B Ru1 C29A 23.9(6)
O1 Ru1 C29A 111.5(3)
N3 Ru1 C29A 159.2(3)
C32B Ru1 C29A 78.7(7)
C29B Ru1 C29A 15.3(5)
C33A Ru1 C29A 66.6(2)
C28A Ru1 C29A 36.80(17)
C32A Ru1 C29A 77.5(2)
C31B Ru1 C33B 68.5(5)
C30B Ru1 C33B 81.1(5)
O1 Ru1 C33B 157.2(5)
N3 Ru1 C33B 89.3(4)
C32B Ru1 C33B 36.8(3)
C29B Ru1 C33B 66.3(4)
C33A Ru1 C33B 11.8(6)
C28A Ru1 C33B 39.8(7)
C32A Ru1 C33B 46.2(7)
C29A Ru1 C33B 73.4(6)
C31B Ru1 C28B 81.1(5)
C30B Ru1 C28B 68.4(4)
O1 Ru1 C28B 160.0(5)
N3 Ru1 C28B 109.8(5)
C32B Ru1 C28B 66.4(4)
C29B Ru1 C28B 36.7(3)
C33A Ru1 C28B 38.4(7)
C28A Ru1 C28B 14.6(4)
C32A Ru1 C28B 73.3(6)
C29A Ru1 C28B 49.5(5)
C33B Ru1 C28B 35.8(2)
C1 O1 Ru1 123.5(3)
C1 N1 N2 110.7(4)
C1 N1 C2 129.9(4)
N2 N1 C2 119.1(4)
C8 N2 N1 105.8(4)
C11 N3 C18 117.4(4)
C11 N3 Ru1 129.2(3)
C18 N3 Ru1 113.3(3)
O1 C1 N1 120.8(4)
O1 C1 C10 131.7(4)
N1 C1 C10 107.6(3)
C3 C2 C7 120.3(5)
C3 C2 N1 121.5(4)
C7 C2 N1 118.2(5)
C2 C3 C4 119.2(5)
C2 C3 H3 120.4
C4 C3 H3 120.4
C5 C4 C3 120.4(6)
C5 C4 H4 119.8
C3 C4 H4 119.8
C6 C5 C4 120.2(6)
C6 C5 H5 119.9
C4 C5 H5 119.9
C5 C6 C7 120.5(6)
C5 C6 H6 119.8
C7 C6 H6 119.8
C6 C7 C2 119.4(6)
C6 C7 H7 120.3
C2 C7 H7 120.3
N2 C8 C10 112.8(4)
N2 C8 C9 116.1(4)
C10 C8 C9 131.1(5)
C8 C9 H9A 109.5
C8 C9 H9B 109.5
H9A C9 H9B 109.5
C8 C9 H9C 109.5
H9A C9 H9C 109.5
H9B C9 H9C 109.5
C1 C10 C11 125.2(4)
C1 C10 C8 103.1(4)
C11 C10 C8 131.6(4)
N3 C11 C10 121.2(4)
N3 C11 C12 120.3(4)
C10 C11 C12 118.4(4)
C11 C12 C13 110.6(4)
C11 C12 H12A 109.5
C13 C12 H12A 109.5
C11 C12 H12B 109.5
C13 C12 H12B 109.5
H12A C12 H12B 108.1
C14A C13 C12 117.1(8)
C12 C13 C14B 105.8(8)
C14A C13 H13A 108.0
C12 C13 H13A 108.0
C14B C13 H13A 138.9
C14A C13 H13B 108.0
C12 C13 H13B 108.0
C14B C13 H13B 83.2
H13A C13 H13B 107.3
C14A C13 H13C 126.3
C12 C13 H13C 110.6
C14B C13 H13C 110.9
H13A C13 H13C 77.9
C14A C13 H13D 76.6
C12 C13 H13D 110.6
C14B C13 H13D 110.2
H13B C13 H13D 133.0
H13C C13 H13D 108.8
C13 C14A C15A 107.9(13)
C15A C14A H13D 145.5
C13 C14A H14A 110.1
C15A C14A H14A 110.1
H13D C14A H14A 90.6
C13 C14A H14B 110.1
C15A C14A H14B 110.1
H13D C14A H14B 87.4
H14A C14A H14B 108.4
C14A C15A C16A 115.5(16)
C14A C15A H15A 108.4
C16A C15A H15A 108.4
C14A C15A H15B 108.4
C16A C15A H15B 108.4
H15A C15A H15B 107.5
C17A C16A C15A 114.9(18)
C17A C16A H16A 108.6
C15A C16A H16A 108.6
C17A C16A H16B 108.6
C15A C16A H16B 108.6
H16A C16A H16B 107.5
C16A C17A H17A 109.5
C16A C17A H17B 109.5
H17A C17A H17B 109.5
C16A C17A H17C 109.5
H17A C17A H17C 109.5
H17B C17A H17C 109.5
C15B C14B C13 110.8(11)
C15B C14B H14C 109.5
C13 C14B H14C 109.5
C15B C14B H14D 109.5
C13 C14B H14D 109.5
H14C C14B H14D 108.1
C14B C15B C16B 117.1(11)
C14B C15B H15C 108.0
C16B C15B H15C 108.0
C14B C15B H15D 108.0
C16B C15B H15D 108.0
H15C C15B H15D 107.3
C17B C16B C15B 120.4(12)
C17B C16B H16C 107.2
C15B C16B H16C 107.2
C17B C16B H16D 107.2
C15B C16B H16D 107.2
H16C C16B H16D 106.9
C16B C17B H17D 109.5
C16B C17B H17E 109.5
H17D C17B H17E 109.5
C16B C17B H17F 109.5
H17D C17B H17F 109.5
H17E C17B H17F 109.5
C19 C18 C27 120.8(5)
C19 C18 N3 120.1(5)
C27 C18 N3 119.0(5)
C18 C19 C20 120.1(5)
C18 C19 H19 119.9
C20 C19 H19 119.9
C21 C20 C19 120.7(6)
C21 C20 H20 119.6
C19 C20 H20 119.6
C20 C21 C22 120.7(6)
C20 C21 H21 119.6
C22 C21 H21 119.6
C21 C22 C23 122.7(6)
C21 C22 C27 119.3(5)
C23 C22 C27 118.0(6)
C24 C23 C22 121.5(6)
C24 C23 H23 119.2
C22 C23 H23 119.2
C23 C24 C25 120.6(5)
C23 C24 H24 119.7
C25 C24 H24 119.7
C26 C25 C24 120.8(5)
C26 C25 H25 119.6
C24 C25 H25 119.6
C25 C26 C27 120.3(5)
C25 C26 H26 119.9
C27 C26 H26 119.9
C26 C27 C18 122.9(5)
C26 C27 C22 118.8(5)
C18 C27 C22 118.3(5)
C29A C28A C33A 120.0
C29A C28A C34A 118.8(9)
C33A C28A C34A 121.0(9)
C29A C28A Ru1 74.2(3)
C33A C28A Ru1 70.7(4)
C34A C28A Ru1 123.5(7)
C28A C29A C30A 120.0
C28A C29A Ru1 69.0(4)
C30A C29A Ru1 74.1(4)
C28A C29A H29A 120.0
C30A C29A H29A 120.0
Ru1 C29A H29A 129.2
C31A C30A C29A 120.0
C31A C30A Ru1 71.7(4)
C29A C30A Ru1 70.1(4)
C31A C30A H30A 120.0
C29A C30A H30A 120.0
Ru1 C30A H30A 130.9
C30A C31A C32A 120.0
C30A C31A C35A 118.4(10)
C32A C31A C35A 121.0(10)
C30A C31A Ru1 72.7(4)
C32A C31A Ru1 69.4(4)
C35A C31A Ru1 123.2(8)
C33A C32A C31A 120.0
C33A C32A Ru1 69.4(4)
C31A C32A Ru1 74.5(3)
C33A C32A H32A 120.0
C31A C32A H32A 120.0
Ru1 C32A H32A 128.4
C32A C33A C28A 120.0
C32A C33A Ru1 73.5(4)
C28A C33A Ru1 71.8(4)
C32A C33A H33A 120.0
C28A C33A H33A 120.0
Ru1 C33A H33A 126.7
C28A C34A H34A 109.5
C28A C34A H34B 109.5
H34A C34A H34B 109.5
C28A C34A H34C 109.5
H34A C34A H34C 109.5
H34B C34A H34C 109.5
C37A C35A C36A 114.1(10)
C37A C35A C31A 114.6(12)
C36A C35A C31A 110.0(10)
C37A C35A H35A 105.8
C36A C35A H35A 105.8
C31A C35A H35A 105.8
C35A C36A H36A 109.5
C35A C36A H36B 109.5
H36A C36A H36B 109.5
C35A C36A H36C 109.5
H36A C36A H36C 109.5
H36B C36A H36C 109.5
C35A C37A H37A 109.5
C35A C37A H37B 109.5
H37A C37A H37B 109.5
C35A C37A H37C 109.5
H37A C37A H37C 109.5
H37B C37A H37C 109.5
C29B C28B C33B 120.0
C29B C28B C34B 124.3(17)
C33B C28B C34B 115.5(17)
C29B C28B Ru1 66.9(6)
C33B C28B Ru1 71.9(7)
C34B C28B Ru1 130.9(13)
C30B C29B C28B 120.0
C30B C29B Ru1 65.4(6)
C28B C29B Ru1 76.4(6)
C30B C29B H29B 120.0
C28B C29B H29B 120.0
Ru1 C29B H29B 130.7
C29B C30B C31B 120.0
C29B C30B Ru1 75.7(6)
C31B C30B Ru1 69.6(7)
C29B C30B H30B 120.0
C31B C30B H30B 120.0
Ru1 C30B H30B 126.7
C32B C31B C30B 120.0
C32B C31B C35B 121(3)
C30B C31B C35B 119(3)
C32B C31B Ru1 75.4(7)
C30B C31B Ru1 69.9(7)
C35B C31B Ru1 124(2)
C33B C32B C31B 120.0
C33B C32B Ru1 76.5(6)
C31B C32B Ru1 65.4(6)
C33B C32B H32B 120.0
C31B C32B H32B 120.0
Ru1 C32B H32B 130.5
C32B C33B C28B 120.0
C32B C33B Ru1 66.7(6)
C28B C33B Ru1 72.2(6)
C32B C33B H33B 120.0
C28B C33B H33B 120.0
Ru1 C33B H33B 134.5
C28B C34B H34D 109.5
C28B C34B H34E 109.5
H34D C34B H34E 109.5
C28B C34B H34F 109.5
H34D C34B H34F 109.5
H34E C34B H34F 109.5
C37B C35B C31B 127(5)
C37B C35B C36B 102(5)
C31B C35B C36B 119(4)
C37B C35B H35B 101.5
C31B C35B H35B 101.5
C36B C35B H35B 101.5
C35B C36B H36D 109.5
C35B C36B H36E 109.5
H36D C36B H36E 109.5
C35B C36B H36F 109.5
H36D C36B H36F 109.5
H36E C36B H36F 109.5
C35B C37B H37D 109.5
C35B C37B H37E 109.5
H37D C37B H37E 108.0
C35B C37B H37F 111.0
H37D C37B H37F 109.5
H37E C37B H37F 109.5

loop_
_geom_bond_atom_site_label_1
_geom_bond_atom_site_label_2
_geom_bond_distance
Ru1 C31B 2.004(19)
Ru1 C30B 2.008(18)
Ru1 O1 2.070(3)
Ru1 N3 2.128(4)
Ru1 C32B 2.13(2)
Ru1 C29B 2.140(18)
Ru1 C33A 2.154(11)
Ru1 C28A 2.167(11)
Ru1 C32A 2.207(11)
Ru1 C29A 2.233(10)
Ru1 C33B 2.257(18)
Ru1 C28B 2.261(16)
O1 C1 1.277(5)
N1 C1 1.376(5)
N1 N2 1.394(5)
N1 C2 1.420(6)
N2 C8 1.316(6)
N3 C11 1.316(5)
N3 C18 1.452(6)
C1 C10 1.416(6)
C2 C3 1.390(7)
C2 C7 1.395(7)
C3 C4 1.393(8)
C3 H3 0.9500
C4 C5 1.380(9)
C4 H4 0.9500
C5 C6 1.374(10)
C5 H5 0.9500
C6 C7 1.390(8)
C6 H6 0.9500
C7 H7 0.9500
C8 C10 1.441(6)
C8 C9 1.510(7)
C9 H9A 0.9800
C9 H9B 0.9800
C9 H9C 0.9800
C10 C11 1.438(6)
C11 C12 1.512(6)
C12 C13 1.550(7)
C12 H12A 0.9900
C12 H12B 0.9900
C13 C14A 1.471(18)
C13 C14B 1.646(16)
C13 H13A 0.9900
C13 H13B 0.9900
C13 H13C 0.9901
C13 H13D 0.9900
C14A C15A 1.47(3)
C14A H14A 0.9900
C14A H14B 0.9900
C15A C16A 1.53(2)
C15A H15A 0.9900
C15A H15B 0.9900
C16A C17A 1.49(3)
C16A H16A 0.9900
C16A H16B 0.9900
C17A H17A 0.9800
C17A H17B 0.9800
C17A H17C 0.9800
C14B C15B 1.499(18)
C14B H14C 0.9900
C14B H14D 0.9900
C15B C16B 1.555(16)
C15B H15C 0.9900
C15B H15D 0.9900
C16B C17B 1.366(19)
C16B H16C 0.9900
C16B H16D 0.9900
C17B H17D 0.9800
C17B H17E 0.9800
C17B H17F 0.9800
C18 C19 1.372(7)
C18 C27 1.426(7)
C19 C20 1.412(8)
C19 H19 0.9500
C20 C21 1.367(8)
C20 H20 0.9500
C21 C22 1.411(8)
C21 H21 0.9500
C22 C23 1.421(7)
C22 C27 1.433(7)
C23 C24 1.358(8)
C23 H23 0.9500
C24 C25 1.389(8)
C24 H24 0.9500
C25 C26 1.378(7)
C25 H25 0.9500
C26 C27 1.423(7)
C26 H26 0.9500
C28A C29A 1.3900
C28A C33A 1.3900
C28A C34A 1.597(13)
C29A C30A 1.3900
C29A H29A 0.9500
C30A C31A 1.3900
C30A H30A 0.9500
C31A C32A 1.3900
C31A C35A 1.546(13)
C32A C33A 1.3900
C32A H32A 0.9500
C33A H33A 0.9500
C34A H34A 0.9800
C34A H34B 0.9800
C34A H34C 0.9800
C35A C37A 1.501(18)
C35A C36A 1.540(18)
C35A H35A 1.0000
C36A H36A 0.9800
C36A H36B 0.9800
C36A H36C 0.9800
C37A H37A 0.9800
C37A H37B 0.9800
C37A H37C 0.9800
C28B C29B 1.3900
C28B C33B 1.3900
C28B C34B 1.59(3)
C29B C30B 1.3900
C29B H29B 0.9500
C30B C31B 1.3900
C30B H30B 0.9500
C31B C32B 1.3900
C31B C35B 1.41(6)
C32B C33B 1.3900
C32B H32B 0.9500
C33B H33B 0.9500
C34B H34D 0.9800
C34B H34E 0.9800
C34B H34F 0.9800
C35B C37B 1.29(7)
C35B C36B 1.66(6)
C35B H35B 1.0000
C36B H36D 0.9800
C36B H36E 0.9800
C36B H36F 0.9800
C37B H37D 0.9800
C37B H37E 0.9800
C37B H37F 0.9800

loop_
_geom_torsion_atom_site_label_1
_geom_torsion_atom_site_label_2
_geom_torsion_atom_site_label_3
_geom_torsion_atom_site_label_4
_geom_torsion
C31B Ru1 O1 C1 120.5(7)
C30B Ru1 O1 C1 161.2(6)
N3 Ru1 O1 C1 -4.5(3)
C32B Ru1 O1 C1 90.0(7)
C29B Ru1 O1 C1 -169.6(6)
C33A Ru1 O1 C1 99.5(7)
C28A Ru1 O1 C1 175.5(6)
C32A Ru1 O1 C1 94.8(4)
C29A Ru1 O1 C1 179.5(4)
C33B Ru1 O1 C1 81.1(12)
C28B Ru1 O1 C1 -164.1(12)
C1 N1 N2 C8 0.2(5)
C2 N1 N2 C8 173.8(4)
C31B Ru1 N3 C11 -95.1(7)
C30B Ru1 N3 C11 -108(2)
O1 Ru1 N3 C11 -0.8(4)
C32B Ru1 N3 C11 -121.6(7)
C29B Ru1 N3 C11 157.4(8)
C33A Ru1 N3 C11 -150.2(5)
C28A Ru1 N3 C11 179.2(5)
C32A Ru1 N3 C11 -112.7(5)
C29A Ru1 N3 C11 168.6(7)
C33B Ru1 N3 C11 -158.0(6)
C28B Ru1 N3 C11 171.9(6)
C31B Ru1 N3 C18 89.7(7)
C30B Ru1 N3 C18 77(2)
O1 Ru1 N3 C18 -176.0(3)
C32B Ru1 N3 C18 63.2(6)
C29B Ru1 N3 C18 -17.8(8)
C33A Ru1 N3 C18 34.6(5)
C28A Ru1 N3 C18 4.0(5)
C32A Ru1 N3 C18 72.1(5)
C29A Ru1 N3 C18 -6.6(9)
C33B Ru1 N3 C18 26.8(6)
C28B Ru1 N3 C18 -3.3(6)
Ru1 O1 C1 N1 -172.6(3)
Ru1 O1 C1 C10 7.6(7)
N2 N1 C1 O1 -179.9(4)
C2 N1 C1 O1 7.4(7)
N2 N1 C1 C10 0.0(5)
C2 N1 C1 C10 -172.8(4)
C1 N1 C2 C3 -19.9(7)
N2 N1 C2 C3 167.9(4)
C1 N1 C2 C7 158.1(5)
N2 N1 C2 C7 -14.2(6)
C7 C2 C3 C4 0.3(8)
N1 C2 C3 C4 178.1(5)
C2 C3 C4 C5 0.5(10)
C3 C4 C5 C6 -1.3(13)
C4 C5 C6 C7 1.3(12)
C5 C6 C7 C2 -0.6(10)
C3 C2 C7 C6 -0.2(8)
N1 C2 C7 C6 -178.1(5)
N1 N2 C8 C10 -0.3(6)
N1 N2 C8 C9 178.9(5)
O1 C1 C10 C11 -3.8(8)
N1 C1 C10 C11 176.4(4)
O1 C1 C10 C8 179.7(5)
N1 C1 C10 C8 -0.1(5)
N2 C8 C10 C1 0.3(6)
C9 C8 C10 C1 -178.8(6)
N2 C8 C10 C11 -175.9(5)
C9 C8 C10 C11 5.1(10)
C18 N3 C11 C10 179.0(4)
Ru1 N3 C11 C10 4.0(6)
C18 N3 C11 C12 1.3(6)
Ru1 N3 C11 C12 -173.7(3)
C1 C10 C11 N3 -2.6(7)
C8 C10 C11 N3 172.8(5)
C1 C10 C11 C12 175.1(4)
C8 C10 C11 C12 -9.5(8)
N3 C11 C12 C13 91.8(5)
C10 C11 C12 C13 -86.0(5)
C11 C12 C13 C14A -150.0(9)
C11 C12 C13 C14B 175.8(7)
C12 C13 C14A C15A -70.2(17)
C14B C13 C14A C15A 7.3(16)
C13 C14A C15A C16A 175.2(17)
C14A C15A C16A C17A 172(2)
C14A C13 C14B C15B -34.6(14)
C12 C13 C14B C15B 80.8(14)
C13 C14B C15B C16B -175.7(12)
C14B C15B C16B C17B 174.7(17)
C11 N3 C18 C19 -99.3(6)
Ru1 N3 C18 C19 76.6(6)
C11 N3 C18 C27 82.7(6)
Ru1 N3 C18 C27 -101.5(5)
C27 C18 C19 C20 -1.0(10)
N3 C18 C19 C20 -179.0(6)
C18 C19 C20 C21 0.0(11)
C19 C20 C21 C22 0.6(12)
C20 C21 C22 C23 -179.0(7)
C20 C21 C22 C27 -0.1(10)
C21 C22 C23 C24 179.2(6)
C27 C22 C23 C24 0.3(8)
C22 C23 C24 C25 0.6(8)
C23 C24 C25 C26 -0.9(7)
C24 C25 C26 C27 0.4(7)
C25 C26 C27 C18 -178.3(5)
C25 C26 C27 C22 0.4(7)
C19 C18 C27 C26 -179.8(5)
N3 C18 C27 C26 -1.8(7)
C19 C18 C27 C22 1.5(8)
N3 C18 C27 C22 179.5(4)
C21 C22 C27 C26 -179.7(5)
C23 C22 C27 C26 -0.8(7)
C21 C22 C27 C18 -0.9(8)
C23 C22 C27 C18 178.0(5)
C31B Ru1 C28A C29A 67.5(8)
C30B Ru1 C28A C29A 23.9(8)
O1 Ru1 C28A C29A 6.2(7)
N3 Ru1 C28A C29A -173.8(3)
C32B Ru1 C28A C29A 110.1(8)
C29B Ru1 C28A C29A -22.3(10)
C33A Ru1 C28A C29A 130.53(19)
C32A Ru1 C28A C29A 100.5(2)
C33B Ru1 C28A C29A 149.0(10)
C28B Ru1 C28A C29A -146(3)
C31B Ru1 C28A C33A -63.1(8)
C30B Ru1 C28A C33A -106.6(8)
O1 Ru1 C28A C33A -124.3(7)
N3 Ru1 C28A C33A 55.7(3)
C32B Ru1 C28A C33A -20.4(8)
C29B Ru1 C28A C33A -152.8(11)
C32A Ru1 C28A C33A -30.08(14)
C29A Ru1 C28A C33A -130.53(19)
C33B Ru1 C28A C33A 18.5(10)
C28B Ru1 C28A C33A 84(3)
C31B Ru1 C28A C34A -178.1(13)
C30B Ru1 C28A C34A 138.4(14)
O1 Ru1 C28A C34A 120.6(7)
N3 Ru1 C28A C34A -59.4(11)
C32B Ru1 C28A C34A -135.5(12)
C29B Ru1 C28A C34A 92.1(16)
C33A Ru1 C28A C34A -115.1(11)
C32A Ru1 C28A C34A -145.1(11)
C29A Ru1 C28A C34A 114.4(11)
C33B Ru1 C28A C34A -96.5(10)
C28B Ru1 C28A C34A -31(2)
C33A C28A C29A C30A 0.0
C34A C28A C29A C30A -175.9(9)
Ru1 C28A C29A C30A -55.9(4)
C33A C28A C29A Ru1 55.9(4)
C34A C28A C29A Ru1 -120.0(8)
C31B Ru1 C29A C28A -94.5(8)
C30B Ru1 C29A C28A -126.1(15)
O1 Ru1 C29A C28A -176.5(4)
N3 Ru1 C29A C28A 14.9(8)
C32B Ru1 C29A C28A -57.7(8)
C29B Ru1 C29A C28A 40(3)
C33A Ru1 C29A C28A -30.31(15)
C32A Ru1 C29A C28A -67.8(3)
C33B Ru1 C29A C28A -20.1(8)
C28B Ru1 C29A C28A 10.8(9)
C31B Ru1 C29A C30A 37.2(8)
C30B Ru1 C29A C30A 5.7(15)
O1 Ru1 C29A C30A -44.7(4)
N3 Ru1 C29A C30A 146.6(8)
C32B Ru1 C29A C30A 74.1(7)
C29B Ru1 C29A C30A 172(3)
C33A Ru1 C29A C30A 101.4(3)
C28A Ru1 C29A C30A 131.8(2)
C32A Ru1 C29A C30A 64.0(3)
C33B Ru1 C29A C30A 111.6(7)
C28B Ru1 C29A C30A 142.6(9)
C28A C29A C30A C31A 0.0
Ru1 C29A C30A C31A -53.5(3)
C28A C29A C30A Ru1 53.5(3)
C31B Ru1 C30A C31A 16.2(12)
C30B Ru1 C30A C31A 122(3)
O1 Ru1 C30A C31A -88.3(4)
N3 Ru1 C30A C31A -14.7(8)
C32B Ru1 C30A C31A 36.5(9)
C29B Ru1 C30A C31A 130.1(9)
C33A Ru1 C30A C31A 65.8(3)
C28A Ru1 C30A C31A 103.4(3)
C32A Ru1 C30A C31A 28.69(16)
C29A Ru1 C30A C31A 132.8(2)
C33B Ru1 C30A C31A 69.8(8)
C28B Ru1 C30A C31A 104.8(7)
C31B Ru1 C30A C29A -116.7(11)
C30B Ru1 C30A C29A -11(3)
O1 Ru1 C30A C29A 138.9(4)
N3 Ru1 C30A C29A -147.6(8)
C32B Ru1 C30A C29A -96.3(8)
C29B Ru1 C30A C29A -2.8(9)
C33A Ru1 C30A C29A -67.1(3)
C28A Ru1 C30A C29A -29.43(16)
C32A Ru1 C30A C29A -104.1(3)
C33B Ru1 C30A C29A -63.0(7)
C28B Ru1 C30A C29A -28.0(7)
C29A C30A C31A C32A 0.0
Ru1 C30A C31A C32A -52.8(3)
C29A C30A C31A C35A 171.7(11)
Ru1 C30A C31A C35A 118.9(10)
C29A C30A C31A Ru1 52.8(3)
C31B Ru1 C31A C30A -85(5)
C30B Ru1 C31A C30A -15.2(9)
O1 Ru1 C31A C30A 88.4(4)
N3 Ru1 C31A C30A 173.6(4)
C32B Ru1 C31A C30A -127.7(11)
C29B Ru1 C31A C30A -37.6(7)
C33A Ru1 C31A C30A -102.7(3)
C28A Ru1 C31A C30A -65.0(3)
C32A Ru1 C31A C30A -132.5(2)
C29A Ru1 C31A C30A -28.37(14)
C33B Ru1 C31A C30A -105.8(7)
C28B Ru1 C31A C30A -72.2(7)
C31B Ru1 C31A C32A 48(5)
C30B Ru1 C31A C32A 117.3(9)
O1 Ru1 C31A C32A -139.1(4)
N3 Ru1 C31A C32A -53.8(4)
C32B Ru1 C31A C32A 4.8(11)
C29B Ru1 C31A C32A 94.9(7)
C33A Ru1 C31A C32A 29.84(15)
C28A Ru1 C31A C32A 67.6(3)
C29A Ru1 C31A C32A 104.2(3)
C33B Ru1 C31A C32A 26.7(8)
C28B Ru1 C31A C32A 60.4(7)
C31B Ru1 C31A C35A 162(6)
C30B Ru1 C31A C35A -128.3(15)
O1 Ru1 C31A C35A -24.7(10)
N3 Ru1 C31A C35A 60.5(12)
C32B Ru1 C31A C35A 119.2(15)
C29B Ru1 C31A C35A -150.7(12)
C33A Ru1 C31A C35A 144.2(12)
C28A Ru1 C31A C35A -178.1(12)
C32A Ru1 C31A C35A 114.4(12)
C29A Ru1 C31A C35A -141.5(12)
C33B Ru1 C31A C35A 141.1(12)
C28B Ru1 C31A C35A 174.7(12)
C30A C31A C32A C33A 0.0
C35A C31A C32A C33A -171.5(11)
Ru1 C31A C32A C33A -54.3(4)
C30A C31A C32A Ru1 54.3(4)
C35A C31A C32A Ru1 -117.2(10)
C31B Ru1 C32A C33A 117.5(13)
C30B Ru1 C32A C33A 89.7(6)
O1 Ru1 C32A C33A 175.9(4)
N3 Ru1 C32A C33A -91.7(3)
C32B Ru1 C32A C33A -28(5)
C29B Ru1 C32A C33A 52.8(6)
C28A Ru1 C32A C33A 30.37(15)
C29A Ru1 C32A C33A 67.5(3)
C33B Ru1 C32A C33A -11.4(10)
C28B Ru1 C32A C33A 16.4(6)
C31B Ru1 C32A C31A -13.8(14)
C30B Ru1 C32A C31A -41.6(7)
O1 Ru1 C32A C31A 44.7(4)
N3 Ru1 C32A C31A 137.1(3)
C32B Ru1 C32A C31A -160(5)
C29B Ru1 C32A C31A -78.5(6)
C33A Ru1 C32A C31A -131.25(18)
C28A Ru1 C32A C31A -100.9(2)
C29A Ru1 C32A C31A -63.8(3)
C33B Ru1 C32A C31A -142.6(10)
C28B Ru1 C32A C31A -114.8(6)
C31A C32A C33A C28A 0.0
Ru1 C32A C33A C28A -56.8(3)
C31A C32A C33A Ru1 56.8(3)
C29A C28A C33A C32A 0.0
C34A C28A C33A C32A 175.8(10)
Ru1 C28A C33A C32A 57.6(3)
C29A C28A C33A Ru1 -57.6(3)
C34A C28A C33A Ru1 118.2(8)
C31B Ru1 C33A C32A -32.5(9)
C30B Ru1 C33A C32A -75.3(7)
O1 Ru1 C33A C32A -7.3(7)
N3 Ru1 C33A C32A 94.2(3)
C32B Ru1 C33A C32A 9.8(15)
C29B Ru1 C33A C32A -116.9(6)
C28A Ru1 C33A C32A -130.30(17)
C29A Ru1 C33A C32A -100.5(2)
C33B Ru1 C33A C32A 136(4)
C28B Ru1 C33A C32A -154.2(8)
C31B Ru1 C33A C28A 97.8(9)
C30B Ru1 C33A C28A 55.0(6)
O1 Ru1 C33A C28A 123.0(7)
N3 Ru1 C33A C28A -135.5(3)
C32B Ru1 C33A C28A 140.1(15)
C29B Ru1 C33A C28A 13.4(5)
C32A Ru1 C33A C28A 130.30(17)
C29A Ru1 C33A C28A 29.75(15)
C33B Ru1 C33A C28A -94(4)
C28B Ru1 C33A C28A -23.9(8)
C30A C31A C35A C37A -154.1(10)
C32A C31A C35A C37A 17.5(15)
Ru1 C31A C35A C37A -66.9(15)
C30A C31A C35A C36A 75.7(13)
C32A C31A C35A C36A -112.6(12)
Ru1 C31A C35A C36A 162.9(9)
C31B Ru1 C28B C29B 69.9(5)
C30B Ru1 C28B C29B 29.9(3)
O1 Ru1 C28B C29B -7.7(13)
N3 Ru1 C28B C29B -166.0(5)
C32B Ru1 C28B C29B 107.9(5)
C33A Ru1 C28B C29B 116.2(8)
C28A Ru1 C28B C29B 39(3)
C32A Ru1 C28B C29B 100.2(7)
C29A Ru1 C28B C29B 12.5(8)
C33B Ru1 C28B C29B 135.3(4)
C31B Ru1 C28B C33B -65.4(6)
C30B Ru1 C28B C33B -105.4(6)
O1 Ru1 C28B C33B -143.0(13)
N3 Ru1 C28B C33B 58.8(6)
C32B Ru1 C28B C33B -27.4(3)
C29B Ru1 C28B C33B -135.3(4)
C33A Ru1 C28B C33B -19.1(9)
C28A Ru1 C28B C33B -96(3)
C32A Ru1 C28B C33B -35.1(8)
C29A Ru1 C28B C33B -122.8(8)
C31B Ru1 C28B C34B -174(2)
C30B Ru1 C28B C34B 146(2)
O1 Ru1 C28B C34B 109(2)
N3 Ru1 C28B C34B -50(2)
C32B Ru1 C28B C34B -136(2)
C29B Ru1 C28B C34B 116(2)
C33A Ru1 C28B C34B -128(2)
C28A Ru1 C28B C34B 155(4)
C32A Ru1 C28B C34B -144(2)
C29A Ru1 C28B C34B 129(2)
C33B Ru1 C28B C34B -108(2)
C33B C28B C29B C30B 0.0
C34B C28B C29B C30B -175.4(18)
Ru1 C28B C29B C30B -50.6(6)
C33B C28B C29B Ru1 50.6(6)
C34B C28B C29B Ru1 -124.8(16)
C31B Ru1 C29B C30B 31.7(3)
O1 Ru1 C29B C30B -50.5(6)
N3 Ru1 C29B C30B 155.9(8)
C32B Ru1 C29B C30B 70.7(5)
C33A Ru1 C29B C30B 93.6(7)
C28A Ru1 C29B C30B 112.0(10)
C32A Ru1 C29B C30B 60.7(7)
C29A Ru1 C29B C30B -9(2)
C33B Ru1 C29B C30B 105.9(5)
C28B Ru1 C29B C30B 132.6(4)
C31B Ru1 C29B C28B -101.0(5)
C30B Ru1 C29B C28B -132.6(4)
O1 Ru1 C29B C28B 176.8(5)
N3 Ru1 C29B C28B 23.3(8)
C32B Ru1 C29B C28B -62.0(5)
C33A Ru1 C29B C28B -39.0(7)
C28A Ru1 C29B C28B -20.7(10)
C32A Ru1 C29B C28B -71.9(7)
C29A Ru1 C29B C28B -142(2)
C33B Ru1 C29B C28B -26.7(2)
C28B C29B C30B C31B 0.0
Ru1 C29B C30B C31B -55.7(7)
C28B C29B C30B Ru1 55.7(7)
C31B Ru1 C30B C29B -130.3(3)
O1 Ru1 C30B C29B 139.7(6)
N3 Ru1 C30B C29B -114(2)
C32B Ru1 C30B C29B -99.6(4)
C33A Ru1 C30B C29B -69.2(8)
C28A Ru1 C30B C29B -31.0(8)
C32A Ru1 C30B C29B -108.9(8)
C29A Ru1 C30B C29B 5.8(16)
C33B Ru1 C30B C29B -63.1(4)
C28B Ru1 C30B C29B -28.2(3)
O1 Ru1 C30B C31B -90.1(7)
N3 Ru1 C30B C31B 16(2)
C32B Ru1 C30B C31B 30.6(3)
C29B Ru1 C30B C31B 130.3(3)
C33A Ru1 C30B C31B 61.1(9)
C28A Ru1 C30B C31B 99.2(9)
C32A Ru1 C30B C31B 21.4(9)
C29A Ru1 C30B C31B 136.0(16)
C33B Ru1 C30B C31B 67.2(5)
C28B Ru1 C30B C31B 102.0(5)
C29B C30B C31B C32B 0.0
Ru1 C30B C31B C32B -58.6(6)
C29B C30B C31B C35B 178(3)
Ru1 C30B C31B C35B 119(3)
C29B C30B C31B Ru1 58.6(6)
C30B Ru1 C31B C32B 130.2(3)
O1 Ru1 C31B C32B -136.3(6)
N3 Ru1 C31B C32B -44.8(6)
C29B Ru1 C31B C32B 99.7(4)
C33A Ru1 C31B C32B 30.9(9)
C28A Ru1 C31B C32B 71.3(8)
C32A Ru1 C31B C32B -8.8(16)
C29A Ru1 C31B C32B 111.1(7)
C33B Ru1 C31B C32B 28.4(3)
C28B Ru1 C31B C32B 63.2(5)
O1 Ru1 C31B C30B 93.5(6)
N3 Ru1 C31B C30B -174.9(7)
C32B Ru1 C31B C30B -130.2(3)
C29B Ru1 C31B C30B -30.5(3)
C33A Ru1 C31B C30B -99.3(9)
C28A Ru1 C31B C30B -58.9(7)
C32A Ru1 C31B C30B -139.0(15)
C29A Ru1 C31B C30B -19.1(8)
C33B Ru1 C31B C30B -101.8(4)
C28B Ru1 C31B C30B -66.9(5)
C30B Ru1 C31B C35B -112(3)
O1 Ru1 C31B C35B -19(3)
N3 Ru1 C31B C35B 73(3)
C32B Ru1 C31B C35B 117(3)
C29B Ru1 C31B C35B -143(3)
C33A Ru1 C31B C35B 148(3)
C28A Ru1 C31B C35B -171(3)
C32A Ru1 C31B C35B 109(3)
C29A Ru1 C31B C35B -131(3)
C33B Ru1 C31B C35B 146(3)
C28B Ru1 C31B C35B -179(3)
C30B C31B C32B C33B 0.0
C35B C31B C32B C33B -178(3)
Ru1 C31B C32B C33B -55.9(6)
C30B C31B C32B Ru1 55.9(6)
C35B C31B C32B Ru1 -122(3)
C31B Ru1 C32B C33B 132.5(3)
C30B Ru1 C32B C33B 100.8(5)
O1 Ru1 C32B C33B -174.3(6)
N3 Ru1 C32B C33B -82.9(6)
C29B Ru1 C32B C33B 61.9(4)
C33A Ru1 C32B C33B 16.0(12)
C28A Ru1 C32B C33B 42.3(6)
C32A Ru1 C32B C33B 159(5)
C29A Ru1 C32B C33B 77.3(6)
C28B Ru1 C32B C33B 26.8(2)
C30B Ru1 C32B C31B -31.7(3)
O1 Ru1 C32B C31B 53.3(6)
N3 Ru1 C32B C31B 144.7(7)
C29B Ru1 C32B C31B -70.6(5)
C33A Ru1 C32B C31B -116.4(13)
C28A Ru1 C32B C31B -90.2(6)
C32A Ru1 C32B C31B 27(5)
C29A Ru1 C32B C31B -55.2(7)
C33B Ru1 C32B C31B -132.5(3)
C28B Ru1 C32B C31B -105.7(5)
C31B C32B C33B C28B 0.0
Ru1 C32B C33B C28B -50.8(6)
C31B C32B C33B Ru1 50.8(6)
C29B C28B C33B C32B 0.0
C34B C28B C33B C32B 175.8(17)
Ru1 C28B C33B C32B 48.4(5)
C29B C28B C33B Ru1 -48.4(5)
C34B C28B C33B Ru1 127.4(15)
C31B Ru1 C33B C32B -30.0(3)
C30B Ru1 C33B C32B -70.1(6)
O1 Ru1 C33B C32B 12.8(12)
N3 Ru1 C33B C32B 98.4(7)
C29B Ru1 C33B C32B -107.9(5)
C33A Ru1 C33B C32B -41(4)
C28A Ru1 C33B C32B -112.1(7)
C32A Ru1 C33B C32B -4.9(11)
C29A Ru1 C33B C32B -93.4(7)
C28B Ru1 C33B C32B -135.2(3)
C31B Ru1 C33B C28B 105.2(5)
C30B Ru1 C33B C28B 65.1(6)
O1 Ru1 C33B C28B 148.0(12)
N3 Ru1 C33B C28B -126.4(6)
C32B Ru1 C33B C28B 135.2(3)
C29B Ru1 C33B C28B 27.3(3)
C33A Ru1 C33B C28B 95(4)
C28A Ru1 C33B C28B 23.1(7)
C32A Ru1 C33B C28B 130.3(10)
C29A Ru1 C33B C28B 41.8(6)
C32B C31B C35B C37B -174(4)
C30B C31B C35B C37B 8(6)
Ru1 C31B C35B C37B 93(5)
C32B C31B C35B C36B -39(4)
C30B C31B C35B C36B 143(3)
Ru1 C31B C35B C36B -132(3)
